data_1515413
loop_
_publ_author_name
'Knowles, Robert R.'
'Carpenter, Joseph'
'Blakey, Simon B.'
'Kayano, Akio'
'Mangion, Ian K.'
'Sinz, Christopher J.'
'Macmillan, David W. C.'

_publ_section_title
;
 Total synthesis of diazonamide A.
;
_journal_issue 2
_journal_name_full 'Chemical science (Royal Society of Chemistry : 2010)'
_journal_page_first 308
_journal_page_last 311
_journal_paper_doi 10.1039/C0SC00577K
_journal_volume 2011
_journal_year 2011
_chemical_absolute_configuration unk
_chemical_formula_moiety 'C47 H59 Cl3 N4 O8 Si, CH Cl3'
_chemical_formula_sum 'C47 H59 Cl3 N4 O8 Si'
_chemical_formula_weight 942.42
_chemical_name_systematic
;
?
;
_space_group_IT_number 5
_symmetry_cell_setting monoclinic
_symmetry_space_group_name_Hall 'C 2y'
_symmetry_space_group_name_H-M 'C 1 2 1'
_atom_sites_solution_hydrogens geom
_atom_sites_solution_primary direct
_atom_sites_solution_secondary difmap
_audit_creation_method SHELXL-97
_cell_angle_alpha 90.00
_cell_angle_beta 105.63(3)
_cell_angle_gamma 90.00
_cell_formula_units_Z 4
_cell_length_a 19.546(4)
_cell_length_b 17.360(4)
_cell_length_c 19.889(4)
_cell_measurement_reflns_used 8612
_cell_measurement_temperature 200(1)
_cell_measurement_theta_max 24.4
_cell_measurement_theta_min 2.6
_cell_volume 6499(3)
_computing_cell_refinement 'Denzo-SMN (Otwinowski & Minor, 1997)'
_computing_data_collection 'Collect (Nonius B.V., 1997-2002)'
_computing_data_reduction Denzo-SMN
_computing_molecular_graphics 'PLATON (Spek, 2003)'
_computing_publication_material 'SHELXTL V6.1'
_computing_structure_refinement 'SHELXTL V6.1 (Sheldrick, 2008)'
_computing_structure_solution 'SIR-92 (Altomare et al., 1994)'
_diffrn_ambient_temperature 200(2)
_diffrn_detector_area_resol_mean 9
_diffrn_measured_fraction_theta_full 0.943
_diffrn_measured_fraction_theta_max 0.943
_diffrn_measurement_device_type 'Nonius KappaCCD'
_diffrn_measurement_method '\f scans and \w scans with \k offsets'
_diffrn_radiation_monochromator graphite
_diffrn_radiation_source 'fine-focus sealed tube'
_diffrn_radiation_type MoK\a
_diffrn_radiation_wavelength 0.71073
_diffrn_reflns_av_R_equivalents 0.0623
_diffrn_reflns_av_sigmaI/netI 0.0832
_diffrn_reflns_limit_h_max 21
_diffrn_reflns_limit_h_min -22
_diffrn_reflns_limit_k_max 20
_diffrn_reflns_limit_k_min -19
_diffrn_reflns_limit_l_max 22
_diffrn_reflns_limit_l_min 0
_diffrn_reflns_number 8612
_diffrn_reflns_theta_full 24.38
_diffrn_reflns_theta_max 24.38
_diffrn_reflns_theta_min 2.58
_diffrn_standards_number 0
_exptl_absorpt_coefficient_mu 0.201
_exptl_absorpt_correction_T_max 0.958
_exptl_absorpt_correction_T_min 0.516
_exptl_absorpt_correction_type multi-scan
_exptl_absorpt_process_details
;
multi-scan from symmetry-related measurements
Sortav (Blessing 1995)
;
_exptl_crystal_colour colourless
_exptl_crystal_density_diffrn 0.963
_exptl_crystal_density_method 'not measured'
_exptl_crystal_description block
_exptl_crystal_F_000 1992
_exptl_crystal_size_max 0.40
_exptl_crystal_size_mid 0.30
_exptl_crystal_size_min 0.20
_refine_diff_density_max 0.532
_refine_diff_density_min -0.316
_refine_diff_density_rms 0.085
_refine_ls_extinction_method none
_refine_ls_goodness_of_fit_ref 1.111
_refine_ls_hydrogen_treatment constr
_refine_ls_matrix_type full
_refine_ls_number_parameters 568
_refine_ls_number_reflns 5228
_refine_ls_number_restraints 22
_refine_ls_restrained_S_all 1.109
_refine_ls_R_factor_all 0.1515
_refine_ls_R_factor_gt 0.1136
_refine_ls_shift/su_max 0.002
_refine_ls_shift/su_mean 0.000
_refine_ls_structure_factor_coef Fsqd
_refine_ls_weighting_details 'calc w=1/[\s^2^(Fo^2^)+(0.2000P)^2^] where P=(Fo^2^+2Fc^2^)/3'
_refine_ls_weighting_scheme calc
_refine_ls_wR_factor_gt 0.2908
_refine_ls_wR_factor_ref 0.3174
_reflns_number_gt 3121
_reflns_number_total 5228
_reflns_threshold_expression I>2\s(I)
_cod_data_source_file c0sc00577k.txt
_cod_data_source_block k08308
_cod_depositor_comments
;
The following automatic conversions were performed:

'_symmetry_cell_setting' value 'Monoclinic' changed to 'monoclinic'
according to
/usr/data/users/saulius/automatic-downloads/retrospective/RSC/lib/dictionaries/cif_core.dic
dictionary named 'cif_core.dic' version 2.4.2 from 2011-04-26.

Automatic conversion script
Id: cif_fix_values 2281 2013-09-26 08:29:07Z andrius 
;
_cod_original_cell_volume 6499(2)
_cod_original_sg_symbol_Hall C2y
_cod_original_sg_symbol_H-M 'C 2'
_cod_database_code 1515413

loop_
_symmetry_equiv_pos_as_xyz
'x, y, z'
'-x, y, -z'
'x+1/2, y+1/2, z'
'-x+1/2, y+1/2, -z'

loop_
_atom_site_label
_atom_site_type_symbol
_atom_site_fract_x
_atom_site_fract_y
_atom_site_fract_z
_atom_site_U_iso_or_equiv
_atom_site_adp_type
_atom_site_occupancy
_atom_site_symmetry_multiplicity
_atom_site_calc_flag
_atom_site_refinement_flags
Si1 Si 0.18451(15) 0.3815(2) 0.31172(15) 0.0860(9) Uani 1 1 d .
O1 O 0.5341(4) 0.6479(4) 0.8038(3) 0.0843(18) Uani 1 1 d .
O2 O 0.4264(3) 0.4519(4) 0.7182(3) 0.0741(16) Uani 1 1 d .
O3 O 0.4873(4) 0.3366(4) 0.9303(4) 0.095(2) Uani 1 1 d .
H3 H 0.4976 0.3425 0.9738 0.143 Uiso 0.50 1 calc PR
O4 O 0.4828(4) 0.4640(4) 0.9345(3) 0.090(2) Uani 1 1 d .
H4 H 0.4938 0.4543 0.9775 0.135 Uiso 0.50 1 calc PR
O5 O 0.3925(4) 0.6989(4) 0.9838(3) 0.0840(19) Uani 1 1 d .
O6 O 0.3075(4) 0.4378(4) 0.5698(3) 0.089(2) Uani 1 1 d .
O7 O 0.4400(4) 0.4544(5) 0.4089(3) 0.096(2) Uani 1 1 d .
O8 O 0.2523(4) 0.4450(4) 0.3373(3) 0.0844(18) Uani 1 1 d .
N1 N 0.4737(4) 0.6468(5) 0.8959(4) 0.077(2) Uani 1 1 d .
H1A H 0.4971 0.6823 0.9246 0.092 Uiso 1 1 calc R
N2 N 0.4535(4) 0.3426(5) 0.7809(4) 0.072(2) Uani 1 1 d .
N3 N 0.4217(4) 0.3991(5) 0.5953(4) 0.078(2) Uani 1 1 d .
H3B H 0.4628 0.4051 0.5858 0.094 Uiso 1 1 calc R
N4 N 0.3459(4) 0.4850(6) 0.4450(4) 0.082(2) Uani 1 1 d .
H4B H 0.2993 0.4888 0.4328 0.099 Uiso 1 1 calc R
C1 C 0.4347(5) 0.5596(6) 0.7972(5) 0.068(2) Uani 1 1 d .
C2 C 0.3777(3) 0.5765(4) 0.8318(3) 0.082(3) Uani 1 1 d G
C3 C 0.3073(4) 0.5524(4) 0.8153(3) 0.084(3) Uani 1 1 d G
H3A H 0.2894 0.5191 0.7766 0.101 Uiso 1 1 calc R
C4 C 0.2631(3) 0.5770(5) 0.8553(4) 0.115(4) Uani 1 1 d G
H4A H 0.2150 0.5605 0.8440 0.139 Uiso 1 1 calc R
C5 C 0.2893(3) 0.6257(5) 0.9119(4) 0.103(4) Uani 1 1 d G
H5A H 0.2592 0.6425 0.9392 0.123 Uiso 1 1 calc R
C6 C 0.3597(3) 0.6498(4) 0.9284(3) 0.083(3) Uani 1 1 d G
C7 C 0.4039(3) 0.6252(4) 0.8883(3) 0.074(3) Uani 1 1 d G
C8 C 0.5021(5) 0.6000(6) 0.8474(5) 0.075(3) Uani 1 1 d .
H8A H 0.5367 0.5608 0.8735 0.091 Uiso 1 1 calc R
C9 C 0.4915(3) 0.6467(4) 0.7393(3) 0.080(3) Uani 1 1 d G
C10 C 0.5075(3) 0.6780(4) 0.6811(4) 0.087(3) Uani 1 1 d G
H10A H 0.5487 0.7091 0.6866 0.105 Uiso 1 1 calc R
C11 C 0.4634(4) 0.6639(4) 0.6147(3) 0.088(3) Uani 1 1 d G
H11A H 0.4744 0.6853 0.5749 0.106 Uiso 1 1 calc R
C12 C 0.4031(3) 0.6185(4) 0.6066(2) 0.086(3) Uani 1 1 d G
C13 C 0.3871(3) 0.5872(4) 0.6649(3) 0.069(2) Uani 1 1 d G
H13A H 0.3459 0.5562 0.6593 0.082 Uiso 1 1 calc R
C14 C 0.4312(3) 0.6013(4) 0.7312(3) 0.082(3) Uani 1 1 d G
C15 C 0.4431(5) 0.4739(5) 0.7877(4) 0.068(2) Uani 1 1 d .
C16 C 0.4599(5) 0.4081(6) 0.8251(5) 0.080(3) Uani 1 1 d .
C17 C 0.4785(6) 0.4019(7) 0.9008(6) 0.087(3) Uani 1 1 d .
C18 C 0.4330(5) 0.3747(6) 0.7175(6) 0.081(3) Uani 1 1 d .
C19 C 0.4144(6) 0.3381(6) 0.6452(5) 0.078(3) Uani 1 1 d .
H19A H 0.3625 0.3261 0.6338 0.093 Uiso 1 1 calc R
C20 C 0.4505(6) 0.2632(6) 0.6395(6) 0.085(3) Uani 1 1 d .
H20A H 0.4426 0.2270 0.6758 0.102 Uiso 1 1 calc R
C21 C 0.4205(10) 0.2282(10) 0.5696(8) 0.142(6) Uani 1 1 d .
H21A H 0.4455 0.1800 0.5663 0.213 Uiso 1 1 calc R
H21B H 0.4265 0.2640 0.5334 0.213 Uiso 1 1 calc R
H21C H 0.3699 0.2177 0.5629 0.213 Uiso 1 1 calc R
C22 C 0.5294(7) 0.2748(7) 0.6515(6) 0.100(4) Uani 1 1 d .
H22A H 0.5521 0.2251 0.6482 0.150 Uiso 1 1 calc R
H22B H 0.5495 0.2969 0.6979 0.150 Uiso 1 1 calc R
H22C H 0.5379 0.3100 0.6160 0.150 Uiso 1 1 calc R
C23 C 0.3676(5) 0.4452(6) 0.5644(5) 0.069(2) Uani 1 1 d .
C24 C 0.3845(6) 0.5069(6) 0.5170(5) 0.079(3) Uani 1 1 d .
H24A H 0.4366 0.5053 0.5212 0.094 Uiso 1 1 calc R
C25 C 0.3649(7) 0.5894(7) 0.5352(5) 0.091(3) Uani 1 1 d .
H25A H 0.3745 0.6254 0.5002 0.109 Uiso 1 1 calc R
H25B H 0.3132 0.5910 0.5306 0.109 Uiso 1 1 calc R
C26 C 0.3766(5) 0.4603(5) 0.3983(4) 0.063(2) Uani 1 1 d .
C27 C 0.3207(5) 0.4388(5) 0.3273(5) 0.077(3) Uani 1 1 d .
H27A H 0.3287 0.3842 0.3153 0.093 Uiso 1 1 calc R
C28 C 0.3303(6) 0.4908(7) 0.2691(5) 0.079(3) Uani 1 1 d .
H28A H 0.2898 0.4791 0.2275 0.095 Uiso 1 1 calc R
C29 C 0.3230(8) 0.5764(9) 0.2859(8) 0.120(4) Uani 1 1 d .
H29A H 0.2791 0.5841 0.3000 0.180 Uiso 1 1 calc R
H29B H 0.3214 0.6075 0.2444 0.180 Uiso 1 1 calc R
H29C H 0.3638 0.5921 0.3241 0.180 Uiso 1 1 calc R
C30 C 0.3945(8) 0.4778(9) 0.2474(8) 0.123(4) Uani 1 1 d .
H30A H 0.4014 0.4223 0.2427 0.184 Uiso 1 1 calc R
H30B H 0.4354 0.4992 0.2823 0.184 Uiso 1 1 calc R
H30C H 0.3902 0.5030 0.2023 0.184 Uiso 1 1 calc R
C31 C 0.1501(6) 0.3781(5) 0.2157(5) 0.100(4) Uani 1 1 d D
H31A H 0.1908 0.3591 0.1987 0.120 Uiso 1 1 calc R
C32 C 0.1296(6) 0.4541(6) 0.1791(7) 0.104(4) Uani 1 1 d D
H32A H 0.1133 0.4456 0.1286 0.156 Uiso 1 1 calc R
H32B H 0.1708 0.4885 0.1897 0.156 Uiso 1 1 calc R
H32C H 0.0912 0.4775 0.1952 0.156 Uiso 1 1 calc R
C33 C 0.0918(8) 0.3193(10) 0.1901(8) 0.145(6) Uani 1 1 d D
H33A H 0.0775 0.3189 0.1389 0.218 Uiso 1 1 calc R
H33B H 0.0509 0.3328 0.2073 0.218 Uiso 1 1 calc R
H33C H 0.1093 0.2682 0.2074 0.218 Uiso 1 1 calc R
C34 C 0.2145(8) 0.2839(9) 0.3485(7) 0.141(7) Uani 1 1 d D
H34A H 0.1708 0.2516 0.3413 0.169 Uiso 1 1 calc R
C35 C 0.2535(15) 0.2780(13) 0.4250(9) 0.219(13) Uani 1 1 d D
H35A H 0.2650 0.2239 0.4371 0.329 Uiso 1 1 calc R
H35B H 0.2233 0.2980 0.4531 0.329 Uiso 1 1 calc R
H35C H 0.2974 0.3081 0.4344 0.329 Uiso 1 1 calc R
C36 C 0.2648(15) 0.2402(11) 0.3171(17) 0.227(14) Uani 1 1 d D
H36A H 0.2753 0.1899 0.3401 0.340 Uiso 1 1 calc R
H36B H 0.3090 0.2695 0.3237 0.340 Uiso 1 1 calc R
H36C H 0.2429 0.2326 0.2671 0.340 Uiso 1 1 calc R
C37 C 0.1160(8) 0.4262(11) 0.3478(11) 0.164(8) Uani 1 1 d D
H37A H 0.0913 0.4468 0.3006 0.197 Uiso 1 1 calc R
C38 C 0.0476(10) 0.3899(14) 0.3531(14) 0.208(11) Uani 1 1 d D
H38A H 0.0194 0.4282 0.3701 0.312 Uiso 1 1 calc R
H38B H 0.0583 0.3465 0.3857 0.312 Uiso 1 1 calc R
H38C H 0.0207 0.3716 0.3069 0.312 Uiso 1 1 calc R
C39 C 0.1327(16) 0.5070(12) 0.3745(14) 0.212(12) Uani 1 1 d D
H39A H 0.0922 0.5280 0.3888 0.318 Uiso 1 1 calc R
H39B H 0.1420 0.5392 0.3375 0.318 Uiso 1 1 calc R
H39C H 0.1748 0.5065 0.4147 0.318 Uiso 1 1 calc R
C40 C 0.3560(7) 0.7265(10) 1.0317(8) 0.126(5) Uani 1 1 d .
H40A H 0.3589 0.6866 1.0680 0.152 Uiso 1 1 calc R
H40B H 0.3053 0.7329 1.0065 0.152 Uiso 1 1 calc R
C41 C 0.3812(5) 0.7972(4) 1.0655(4) 0.095(3) Uani 1 1 d G
C42 C 0.4089(5) 0.8546(6) 1.0317(4) 0.118(4) Uani 1 1 d G
H42A H 0.4150 0.8454 0.9866 0.142 Uiso 1 1 calc R
C43 C 0.4276(5) 0.9254(5) 1.0640(7) 0.138(6) Uani 1 1 d G
H43A H 0.4465 0.9647 1.0409 0.165 Uiso 1 1 calc R
C44 C 0.4187(5) 0.9389(5) 1.1300(7) 0.142(6) Uani 1 1 d G
H44A H 0.4315 0.9873 1.1521 0.171 Uiso 1 1 calc R
C45 C 0.3910(6) 0.8815(7) 1.1638(4) 0.134(5) Uani 1 1 d G
H45A H 0.3849 0.8906 1.2089 0.161 Uiso 1 1 calc R
C46 C 0.3723(5) 0.8106(6) 1.1315(4) 0.110(4) Uani 1 1 d G
H46A H 0.3534 0.7714 1.1546 0.133 Uiso 1 1 calc R
Cl1 Cl 0.2755(5) 0.3628(4) 0.0878(3) 0.133(3) Uani 0.50 1 d PD
Cl2 Cl 0.2424(5) 0.5208(5) 0.0639(4) 0.141(3) Uani 0.50 1 d PD
Cl3 Cl 0.3492(4) 0.4592(6) 0.0157(7) 0.172(4) Uani 0.50 1 d PD
C1S C 0.2698(7) 0.4385(6) 0.0316(8) 0.125(11) Uani 0.50 1 d PD
H1S H 0.2346 0.4254 -0.0136 0.150 Uiso 0.50 1 calc PR
Cl4 Cl 0.1845(5) 0.5304(7) 0.5786(6) 0.164(4) Uani 0.50 1 d PD
Cl5 Cl 0.1064(6) 0.5554(7) 0.6790(5) 0.165(3) Uani 0.50 1 d PD
Cl6 Cl 0.0346(4) 0.5406(7) 0.5310(5) 0.152(3) Uani 0.50 1 d PD
C2S C 0.1091(6) 0.5649(15) 0.5944(6) 0.174(17) Uani 0.50 1 d PD
H2S H 0.1129 0.6218 0.5886 0.209 Uiso 0.50 1 calc PR

loop_
_atom_site_aniso_label
_atom_site_aniso_U_11
_atom_site_aniso_U_22
_atom_site_aniso_U_33
_atom_site_aniso_U_23
_atom_site_aniso_U_13
_atom_site_aniso_U_12
Si1 0.0806(17) 0.086(2) 0.0919(18) -0.0044(15) 0.0240(14) -0.0094(15)
O1 0.090(4) 0.082(4) 0.081(4) -0.008(4) 0.022(4) -0.006(4)
O2 0.091(4) 0.055(4) 0.074(4) 0.002(3) 0.019(3) 0.006(3)
O3 0.134(6) 0.058(4) 0.094(5) 0.009(4) 0.031(4) 0.004(4)
O4 0.134(6) 0.061(4) 0.070(4) 0.001(3) 0.019(4) 0.009(4)
O5 0.090(4) 0.090(5) 0.080(4) -0.022(4) 0.038(4) 0.002(4)
O6 0.101(5) 0.078(4) 0.087(4) 0.000(4) 0.022(4) 0.001(4)
O7 0.081(5) 0.126(6) 0.086(4) -0.007(4) 0.031(3) -0.002(4)
O8 0.077(4) 0.079(4) 0.096(4) -0.018(4) 0.021(3) -0.008(3)
N1 0.071(5) 0.080(5) 0.077(5) -0.012(4) 0.017(4) -0.006(4)
N2 0.078(5) 0.065(5) 0.080(5) -0.004(4) 0.032(4) -0.006(4)
N3 0.077(5) 0.076(5) 0.084(5) -0.002(4) 0.024(4) 0.003(4)
N4 0.079(5) 0.098(6) 0.071(5) 0.008(4) 0.021(4) -0.007(5)
C1 0.073(5) 0.070(6) 0.063(5) 0.004(4) 0.021(4) 0.014(5)
C2 0.086(7) 0.077(7) 0.077(6) 0.002(5) 0.011(5) -0.004(6)
C3 0.085(7) 0.085(7) 0.087(6) -0.003(6) 0.030(6) 0.007(6)
C4 0.073(7) 0.123(11) 0.143(10) -0.049(9) 0.016(7) -0.028(7)
C5 0.081(7) 0.128(10) 0.096(7) 0.000(8) 0.018(6) -0.004(7)
C6 0.069(6) 0.096(8) 0.078(6) -0.007(6) 0.010(5) 0.014(6)
C7 0.074(6) 0.070(6) 0.075(6) 0.019(5) 0.016(5) 0.016(5)
C8 0.086(6) 0.076(6) 0.066(5) -0.001(5) 0.023(5) -0.004(5)
C9 0.099(7) 0.074(6) 0.074(6) -0.005(5) 0.032(6) 0.009(6)
C10 0.096(7) 0.053(6) 0.118(8) 0.001(5) 0.040(7) -0.015(5)
C11 0.096(8) 0.074(7) 0.096(8) 0.009(6) 0.028(6) 0.011(6)
C12 0.083(7) 0.074(6) 0.096(7) -0.004(6) 0.018(6) 0.006(6)
C13 0.076(6) 0.068(6) 0.063(5) 0.004(4) 0.021(5) 0.005(5)
C14 0.083(7) 0.087(7) 0.076(7) -0.007(5) 0.022(5) 0.009(6)
C15 0.083(6) 0.062(6) 0.063(5) -0.013(4) 0.027(4) -0.004(5)
C16 0.089(7) 0.078(7) 0.071(6) 0.014(6) 0.018(5) 0.005(5)
C17 0.106(8) 0.073(8) 0.086(7) 0.000(6) 0.033(6) 0.007(6)
C18 0.090(7) 0.062(6) 0.088(7) -0.005(5) 0.017(5) 0.003(5)
C19 0.098(7) 0.068(6) 0.063(5) 0.008(5) 0.015(5) 0.000(5)
C20 0.103(8) 0.067(6) 0.087(7) 0.003(5) 0.030(6) 0.015(6)
C21 0.170(14) 0.127(12) 0.109(9) -0.048(9) 0.005(9) 0.033(10)
C22 0.117(10) 0.084(8) 0.107(8) 0.004(6) 0.044(7) 0.022(7)
C23 0.042(5) 0.071(6) 0.097(6) -0.023(5) 0.024(4) -0.011(5)
C24 0.093(7) 0.076(7) 0.066(6) 0.003(5) 0.021(5) -0.005(5)
C25 0.117(8) 0.093(8) 0.057(5) 0.005(5) 0.014(5) -0.006(7)
C26 0.072(6) 0.061(5) 0.065(5) 0.005(4) 0.034(4) 0.008(5)
C27 0.088(7) 0.047(5) 0.097(7) -0.007(5) 0.025(5) -0.028(5)
C28 0.090(7) 0.091(7) 0.061(5) 0.017(5) 0.027(5) 0.007(5)
C29 0.132(11) 0.101(10) 0.138(11) 0.038(8) 0.054(9) 0.010(8)
C30 0.142(11) 0.103(9) 0.141(11) 0.008(8) 0.068(9) -0.016(9)
C31 0.119(9) 0.084(7) 0.083(6) -0.030(6) 0.003(6) 0.016(7)
C32 0.081(7) 0.092(8) 0.127(9) 0.019(7) 0.009(6) 0.002(6)
C33 0.124(11) 0.159(15) 0.128(11) 0.012(11) -0.009(9) -0.051(11)
C34 0.115(10) 0.129(13) 0.151(13) 0.047(11) -0.013(10) -0.038(10)
C35 0.28(3) 0.132(17) 0.189(19) -0.001(15) -0.039(19) -0.086(18)
C36 0.23(2) 0.091(12) 0.41(4) 0.046(18) 0.17(3) 0.064(14)
C37 0.093(9) 0.22(2) 0.178(14) -0.007(15) 0.040(9) -0.056(12)
C38 0.18(2) 0.129(15) 0.28(3) 0.009(18) 0.008(18) -0.058(15)
C39 0.29(3) 0.153(18) 0.26(2) -0.100(18) 0.19(2) -0.051(19)
C40 0.092(8) 0.146(13) 0.128(10) -0.045(10) 0.008(7) 0.037(8)
C41 0.096(8) 0.075(7) 0.115(9) -0.006(7) 0.032(7) 0.017(6)
C42 0.114(9) 0.131(13) 0.102(8) 0.005(9) 0.016(7) -0.024(9)
C43 0.102(10) 0.077(10) 0.226(19) 0.001(11) 0.029(11) -0.012(7)
C44 0.126(12) 0.092(11) 0.191(17) -0.065(12) 0.013(11) 0.013(9)
C45 0.117(10) 0.158(16) 0.118(10) -0.024(12) 0.015(8) 0.023(11)
C46 0.116(9) 0.107(10) 0.105(9) -0.014(8) 0.025(7) 0.002(8)
Cl1 0.193(7) 0.094(5) 0.096(4) 0.002(3) 0.009(4) -0.040(5)
Cl2 0.173(7) 0.119(6) 0.134(5) 0.001(5) 0.049(5) 0.005(5)
Cl3 0.110(5) 0.146(8) 0.286(12) 0.046(8) 0.099(7) 0.026(5)
C1S 0.101(16) 0.20(3) 0.067(11) -0.022(16) 0.014(11) -0.08(2)
Cl4 0.132(6) 0.144(7) 0.220(9) -0.050(7) 0.054(6) -0.005(6)
Cl5 0.180(8) 0.179(9) 0.137(6) -0.020(6) 0.041(6) -0.018(7)
Cl6 0.107(5) 0.177(8) 0.171(7) 0.011(7) 0.036(4) 0.003(5)
C2S 0.18(3) 0.13(3) 0.26(4) -0.09(3) 0.14(3) -0.04(2)

loop_
_atom_type_symbol
_atom_type_description
_atom_type_scat_dispersion_real
_atom_type_scat_dispersion_imag
_atom_type_scat_source
C C 0.0033 0.0016 'International Tables Vol C Tables 4.2.6.8 and 6.1.1.4'
H H 0.0000 0.0000 'International Tables Vol C Tables 4.2.6.8 and 6.1.1.4'
N N 0.0061 0.0033 'International Tables Vol C Tables 4.2.6.8 and 6.1.1.4'
O O 0.0106 0.0060 'International Tables Vol C Tables 4.2.6.8 and 6.1.1.4'
Cl Cl 0.1484 0.1585 'International Tables Vol C Tables 4.2.6.8 and 6.1.1.4'
Si Si 0.0817 0.0704 'International Tables Vol C Tables 4.2.6.8 and 6.1.1.4'

loop_
_geom_angle_atom_site_label_1
_geom_angle_atom_site_label_2
_geom_angle_atom_site_label_3
_geom_angle
_geom_angle_site_symmetry_1
O8 Si1 C31 111.6(4) .
O8 Si1 C37 101.5(5) .
C31 Si1 C37 108.3(7) .
O8 Si1 C34 109.5(5) .
C31 Si1 C34 111.3(6) .
C37 Si1 C34 114.2(8) .
C9 O1 C8 108.0(7) .
C18 O2 C15 106.6(7) .
C6 O5 C40 121.7(8) .
C27 O8 Si1 127.1(6) .
C7 N1 C8 108.2(7) .
C18 N2 C16 101.8(8) .
C23 N3 C19 121.8(8) .
C26 N4 C24 124.2(9) .
C14 C1 C2 116.8(7) .
C14 C1 C15 110.4(7) .
C2 C1 C15 111.7(8) .
C14 C1 C8 100.0(7) .
C2 C1 C8 102.8(7) .
C15 C1 C8 114.4(8) .
C3 C2 C7 120.0 .
C3 C2 C1 130.4(6) .
C7 C2 C1 109.5(6) .
C2 C3 C4 120.0 .
C5 C4 C3 120.0 .
C4 C5 C6 120.0 .
C7 C6 C5 120.0 .
C7 C6 O5 114.4(5) .
C5 C6 O5 125.6(5) .
N1 C7 C6 127.0(5) .
N1 C7 C2 113.0(5) .
C6 C7 C2 120.0 .
O1 C8 N1 111.8(8) .
O1 C8 C1 107.1(7) .
N1 C8 C1 105.0(7) .
O1 C9 C10 125.1(5) .
O1 C9 C14 114.3(5) .
C10 C9 C14 120.0 .
C9 C10 C11 120.0 .
C10 C11 C12 120.0 .
C11 C12 C13 120.0 .
C11 C12 C25 119.3(6) .
C13 C12 C25 119.3(6) .
C14 C13 C12 120.0 .
C13 C14 C9 120.0 .
C13 C14 C1 128.5(6) .
C9 C14 C1 109.8(5) .
C16 C15 O2 105.8(8) .
C16 C15 C1 141.1(8) .
O2 C15 C1 113.0(8) .
C15 C16 N2 111.5(7) .
C15 C16 C17 126.0(10) .
N2 C16 C17 122.5(9) .
O4 C17 O3 122.5(9) .
O4 C17 C16 116.7(10) .
O3 C17 C16 120.7(10) .
N2 C18 O2 114.2(9) .
N2 C18 C19 130.6(10) .
O2 C18 C19 115.1(9) .
N3 C19 C20 115.8(9) .
N3 C19 C18 107.0(8) .
C20 C19 C18 115.8(9) .
C21 C20 C19 110.5(10) .
C21 C20 C22 109.3(11) .
C19 C20 C22 110.8(10) .
O6 C23 N3 124.1(10) .
O6 C23 C24 120.4(9) .
N3 C23 C24 115.4(8) .
N4 C24 C23 106.3(8) .
N4 C24 C25 111.7(8) .
C23 C24 C25 113.4(8) .
C12 C25 C24 116.1(9) .
O7 C26 N4 123.5(9) .
O7 C26 C27 124.5(8) .
N4 C26 C27 112.0(9) .
O8 C27 C28 112.3(8) .
O8 C27 C26 108.0(8) .
C28 C27 C26 110.0(7) .
C30 C28 C27 115.4(10) .
C30 C28 C29 110.7(11) .
C27 C28 C29 111.7(9) .
C32 C31 C33 110.4(10) .
C32 C31 Si1 116.5(7) .
C33 C31 Si1 113.6(9) .
C36 C34 C35 100(2) .
C36 C34 Si1 117.7(11) .
C35 C34 Si1 118.3(13) .
C38 C37 C39 118.5(19) .
C38 C37 Si1 126.9(16) .
C39 C37 Si1 114.6(11) .
O5 C40 C41 115.8(13) .
C42 C41 C46 120.0 .
C42 C41 C40 121.4(10) .
C46 C41 C40 118.4(10) .
C43 C42 C41 120.0 .
C42 C43 C44 120.0 .
C45 C44 C43 120.0 .
C44 C45 C46 120.0 .
C45 C46 C41 120.0 .
Cl3 C1S Cl2 106.7(8) .
Cl3 C1S Cl1 112.4(9) .
Cl2 C1S Cl1 111.6(8) .
Cl6 Cl6 C2S 165.6(9) 2_556
Cl4 C2S Cl6 112.8(9) .
Cl4 C2S Cl5 114.1(11) .
Cl6 C2S Cl5 117.3(10) .

loop_
_geom_bond_atom_site_label_1
_geom_bond_atom_site_label_2
_geom_bond_distance
_geom_bond_site_symmetry_2
Si1 O8 1.694(8) .
Si1 C31 1.847(10) .
Si1 C37 1.852(18) .
Si1 C34 1.875(16) .
O1 C9 1.328(8) .
O1 C8 1.458(12) .
O2 C18 1.347(13) .
O2 C15 1.387(11) .
O3 C17 1.266(13) .
O4 C17 1.260(13) .
O5 C6 1.404(8) .
O5 C40 1.419(15) .
O6 C23 1.215(10) .
O7 C26 1.205(11) .
O8 C27 1.407(12) .
N1 C7 1.383(9) .
N1 C8 1.479(12) .
N2 C18 1.336(13) .
N2 C16 1.423(13) .
N3 C23 1.337(13) .
N3 C19 1.485(13) .
N4 C26 1.306(12) .
N4 C24 1.477(13) .
C1 C14 1.485(10) .
C1 C2 1.488(10) .
C1 C15 1.515(14) .
C1 C8 1.585(14) .
C2 C3 1.3900 .
C2 C7 1.3900 .
C3 C4 1.3900 .
C4 C5 1.3900 .
C5 C6 1.3900 .
C6 C7 1.3900 .
C9 C10 1.3900 .
C9 C14 1.3900 .
C10 C11 1.3900 .
C11 C12 1.3900 .
C12 C13 1.3900 .
C12 C25 1.503(11) .
C13 C14 1.3900 .
C15 C16 1.354(14) .
C16 C17 1.454(14) .
C18 C19 1.523(15) .
C19 C20 1.499(15) .
C20 C21 1.485(17) .
C20 C22 1.509(17) .
C23 C24 1.521(14) .
C24 C25 1.551(16) .
C26 C27 1.580(13) .
C27 C28 1.520(13) .
C28 C30 1.451(17) .
C28 C29 1.54(2) .
C31 C32 1.508(10) .
C31 C33 1.512(10) .
C34 C36 1.506(11) .
C34 C35 1.511(11) .
C37 C38 1.505(11) .
C37 C39 1.505(11) .
C40 C41 1.422(17) .
C41 C42 1.3900 .
C41 C46 1.3900 .
C42 C43 1.3900 .
C43 C44 1.3900 .
C44 C45 1.3900 .
C45 C46 1.3900 .
Cl1 C1S 1.711(9) .
Cl2 C1S 1.711(10) .
Cl3 C1S 1.704(10) .
Cl4 C2S 1.696(10) .
Cl5 C2S 1.706(10) .
Cl6 Cl6 1.564(18) 2_556
Cl6 C2S 1.704(10) .

loop_
_geom_hbond_atom_site_label_D
_geom_hbond_atom_site_label_H
_geom_hbond_atom_site_label_A
_geom_hbond_distance_DH
_geom_hbond_distance_HA
_geom_hbond_distance_DA
_geom_hbond_angle_DHA
_geom_hbond_site_symmetry_A
O3 H3 O3 0.84 1.85 2.681(15) 168.8 2_657
O4 H4 O4 0.84 1.69 2.507(13) 162.8 2_657
N1 H1A O5 0.88 2.44 3.164(10) 140.3 2_657
N3 H3B O7 0.88 2.06 2.891(12) 157.1 2_656
N4 H4B O8 0.88 2.02 2.511(10) 113.9 .
